data_1558745
loop_
_publ_author_name
'Swedin, Rachel'
'Badgurjar, Deepak'
'Healy, Andrew'
'Harkins, Robin'
'Oehrlein, Amanda'
'Greenlund, Lindsey'
'Alshebber, Mohammed'
'Ripp, Nathan'
'Anderson, Nathaniel T.'
'Honzay, Benjamin R.'
'Pappenfus, Ted M.'
'Janzen, Daron E.'
'Blank, David A.'
'Gladfelter, Wayne L.'

_publ_section_title
;
 Excited State Electron Transfer from Donor&#x2212;\p System--Acceptor
 Dyes to ZnO Nanocrystals
;
_journal_issue 28
_journal_name_full 'The Journal of Physical Chemistry C'
_journal_page_first 15565
_journal_page_last 15573
_journal_paper_doi 10.1021/acs.jpcc.0c03828
_journal_volume 124
_journal_year 2020
_chemical_formula_moiety 'C18 H17 N2 O3, C5 H12 N, H2 O'
_chemical_formula_sum 'C23 H31 N3 O4'
_chemical_formula_weight 413.52
_space_group_IT_number 15
_space_group_name_Hall '-I 2ya'
_space_group_name_H-M_alt 'I 1 2/a 1'
_symmetry_cell_setting monoclinic
_symmetry_Int_Tables_number 15
_symmetry_space_group_name_Hall '-I 2ya'
_symmetry_space_group_name_H-M 'I 1 2/a 1'
_atom_sites_solution_hydrogens geom
_atom_sites_solution_primary direct
_atom_sites_solution_secondary difmap
_cell_angle_alpha 90.0000
_cell_angle_beta 90.973(10)
_cell_angle_gamma 90.0000
_cell_formula_units_Z 8
_cell_length_a 10.072(3)
_cell_length_b 10.703(4)
_cell_length_c 41.298(13)
_cell_measurement_reflns_used 9686
_cell_measurement_temperature 173
_cell_measurement_theta_max 25.20
_cell_measurement_theta_min 2.96
_cell_volume 4451(3)
_computing_cell_refinement 'CrystalClear-SM Expert 2.0 r13'
_computing_data_collection 'CrystalClear-SM Expert 2.0 r13 (Rigaku, 2011)'
_computing_data_reduction 'CrystalClear-SM Expert 2.0 r13'
_computing_molecular_graphics 'CrystalStructure 4.0'
_computing_publication_material 'CrystalStructure 4.0 (Rigaku, 2010)'
_computing_structure_refinement 'SHELXL97 (Sheldrick, 2008)'
_computing_structure_solution 'SIR2004 (Burla, et al., 2005)'
_diffrn_ambient_temperature 173
_diffrn_detector_area_resol_mean 6.849
_diffrn_measured_fraction_theta_full 0.992
_diffrn_measured_fraction_theta_max 0.992
_diffrn_measurement_device_type 'Rigaku XtaLAB mini'
_diffrn_measurement_method \w
_diffrn_radiation_type 'Mo K\a'
_diffrn_radiation_wavelength 0.71075
_diffrn_reflns_av_R_equivalents 0.1419
_diffrn_reflns_limit_h_max 11
_diffrn_reflns_limit_h_min -11
_diffrn_reflns_limit_k_max 12
_diffrn_reflns_limit_k_min -12
_diffrn_reflns_limit_l_max 48
_diffrn_reflns_limit_l_min -49
_diffrn_reflns_number 16037
_diffrn_reflns_theta_full 25.03
_diffrn_reflns_theta_max 25.03
_diffrn_standards_number 0
_exptl_absorpt_coefficient_mu 0.085
_exptl_absorpt_correction_T_max 0.983
_exptl_absorpt_correction_T_min 0.266
_exptl_absorpt_correction_type multi-scan
_exptl_absorpt_process_details 'REQAB (Rigaku, 1998)'
_exptl_crystal_colour red
_exptl_crystal_density_diffrn 1.234
_exptl_crystal_density_method 'not measured'
_exptl_crystal_description needle
_exptl_crystal_F_000 1776.00
_exptl_crystal_size_max 0.800
_exptl_crystal_size_mid 0.100
_exptl_crystal_size_min 0.050
_refine_diff_density_max 0.240
_refine_diff_density_min -0.280
_refine_ls_extinction_method none
_refine_ls_goodness_of_fit_ref 0.974
_refine_ls_hydrogen_treatment constr
_refine_ls_number_parameters 282
_refine_ls_number_reflns 3895
_refine_ls_number_restraints 2
_refine_ls_R_factor_gt 0.0698
_refine_ls_shift/su_max 0.000
_refine_ls_structure_factor_coef Fsqd
_refine_ls_weighting_details 'w = 1/[\s^2^(Fo^2^)+(0.0879P)^2^+0.0000P] where P=(Fo^2^+2Fc^2^)/3'
_refine_ls_weighting_scheme calc
_refine_ls_wR_factor_ref 0.1865
_reflns_number_gt 2220
_reflns_number_total 3895
_reflns_threshold_expression F^2^>2.0\s(F^2^)
_cod_data_source_file jp0c03828_si_003.cif
_cod_data_source_block User-defined
_cod_depositor_comments 'Adding full bibliography for 1558744--1558745.cif.'
_cod_database_code 1558745
_publcif_funding_html
;
;

loop_
_symmetry_equiv_pos_site_id
_symmetry_equiv_pos_as_xyz
1 +X,+Y,+Z
2 1/2-X,+Y,-Z
3 -X,-Y,-Z
4 1/2+X,-Y,+Z
5 1/2+X,1/2+Y,1/2+Z
6 -X,1/2+Y,1/2-Z
7 1/2-X,1/2-Y,1/2-Z
8 +X,1/2-Y,1/2+Z

loop_
_atom_site_label
_atom_site_type_symbol
_atom_site_fract_x
_atom_site_fract_y
_atom_site_fract_z
_atom_site_U_iso_or_equiv
_atom_site_adp_type
_atom_site_occupancy
_atom_site_symmetry_multiplicity
_atom_site_calc_flag
_atom_site_refinement_flags
_atom_site_disorder_assembly
_atom_site_disorder_group
O1 O 0.6190(3) 0.2794(3) 0.45865(6) 0.0586(8) Uani 1.0 8 d . . .
O2 O 0.4483(3) 0.1709(3) 0.47811(5) 0.0519(7) Uani 1.0 8 d . . .
O3 O 0.3557(2) 0.12540(19) 0.35658(4) 0.0333(6) Uani 1.0 8 d . . .
O4 O 0.2500 0.3378(4) 0.5000 0.0816(14) Uani 1.0 4 d . . .
O5 O 0.2500 -0.0150(5) 0.5000 0.132(3) Uani 1.0 4 d . . .
N1 N 0.5900(4) 0.3130(3) 0.37635(7) 0.0537(9) Uani 1.0 8 d . . .
N2 N 0.4534(3) 0.1609(3) 0.20403(6) 0.0426(8) Uani 1.0 8 d . . .
N3 N 0.3945(3) 0.7316(3) 0.46802(6) 0.0489(8) Uani 1.0 8 d . . .
C1 C 0.5145(4) 0.2173(4) 0.45547(8) 0.0424(9) Uani 1.0 8 d . . .
C2 C 0.4622(4) 0.1984(3) 0.42134(7) 0.0343(8) Uani 1.0 8 d . . .
C3 C 0.5330(4) 0.2610(3) 0.39614(8) 0.0390(9) Uani 1.0 8 d . . .
C4 C 0.3548(4) 0.1259(3) 0.41515(7) 0.0347(8) Uani 1.0 8 d . . .
C5 C 0.2954(4) 0.0900(3) 0.38524(7) 0.0342(8) Uani 1.0 8 d . . .
C6 C 0.1846(4) 0.0214(3) 0.37798(7) 0.0382(8) Uani 1.0 8 d . . .
C7 C 0.1739(4) 0.0142(3) 0.34409(7) 0.0371(8) Uani 1.0 8 d . . .
C8 C 0.2791(4) 0.0779(3) 0.33169(7) 0.0335(8) Uani 1.0 8 d . . .
C9 C 0.3233(4) 0.1031(3) 0.29917(7) 0.0333(8) Uani 1.0 8 d . . .
C10 C 0.4264(4) 0.1861(3) 0.29281(7) 0.0356(8) Uani 1.0 8 d . . .
C11 C 0.4689(4) 0.2078(3) 0.26160(7) 0.0381(8) Uani 1.0 8 d . . .
C12 C 0.4098(4) 0.1439(3) 0.23526(7) 0.0352(8) Uani 1.0 8 d . . .
C13 C 0.3041(4) 0.0634(3) 0.24187(7) 0.0402(9) Uani 1.0 8 d . . .
C14 C 0.2619(4) 0.0432(3) 0.27297(7) 0.0386(8) Uani 1.0 8 d . . .
C15 C 0.5432(4) 0.2605(3) 0.19521(7) 0.0410(9) Uani 1.0 8 d . . .
C16 C 0.6890(4) 0.2254(4) 0.19697(9) 0.0498(10) Uani 1.0 8 d . . .
C17 C 0.4215(4) 0.0690(3) 0.17864(7) 0.0415(9) Uani 1.0 8 d . . .
C18 C 0.3023(4) 0.1032(4) 0.15759(8) 0.0468(9) Uani 1.0 8 d . . .
C19 C 0.4699(4) 0.7984(4) 0.44274(8) 0.0552(11) Uani 1.0 8 d . . .
C20 C 0.4270(5) 0.7507(4) 0.40979(8) 0.0607(11) Uani 1.0 8 d . . .
C21 C 0.4439(5) 0.6117(5) 0.40718(9) 0.0704(13) Uani 1.0 8 d . . .
C22 C 0.3701(5) 0.5457(4) 0.43374(9) 0.0611(11) Uani 1.0 8 d . . .
C23 C 0.4139(4) 0.5949(4) 0.46660(8) 0.0541(10) Uani 1.0 8 d . . .
H5A H 0.3296 0.0309 0.4953 0.1893 Uiso 1.0 8 calc R . .
H3A H 0.4213 0.7601 0.4881 0.0587 Uiso 1.0 8 calc R . .
H3B H 0.3056 0.7492 0.4654 0.0587 Uiso 1.0 8 calc R . .
H4A H 0.3089 0.2763 0.4922 0.0928 Uiso 1.0 8 calc R . .
H4 H 0.3124 0.0941 0.4338 0.0417 Uiso 1.0 8 calc R . .
H6 H 0.1257 -0.0148 0.3931 0.0458 Uiso 1.0 8 calc R . .
H7 H 0.1060 -0.0273 0.3320 0.0445 Uiso 1.0 8 calc R . .
H10 H 0.4686 0.2288 0.3103 0.0427 Uiso 1.0 8 calc R . .
H11 H 0.5382 0.2661 0.2579 0.0457 Uiso 1.0 8 calc R . .
H13 H 0.2604 0.0216 0.2244 0.0482 Uiso 1.0 8 calc R . .
H14 H 0.1901 -0.0123 0.2766 0.0463 Uiso 1.0 8 calc R . .
H15A H 0.5283 0.3326 0.2097 0.0492 Uiso 1.0 8 calc R . .
H15B H 0.5211 0.2878 0.1729 0.0492 Uiso 1.0 8 calc R . .
H16A H 0.7043 0.1517 0.1835 0.0598 Uiso 1.0 8 calc R . .
H16B H 0.7144 0.2066 0.2195 0.0598 Uiso 1.0 8 calc R . .
H16C H 0.7426 0.2952 0.1891 0.0598 Uiso 1.0 8 calc R . .
H17A H 0.4047 -0.0128 0.1890 0.0498 Uiso 1.0 8 calc R . .
H17B H 0.4997 0.0592 0.1646 0.0498 Uiso 1.0 8 calc R . .
H18A H 0.2227 0.1062 0.1709 0.0561 Uiso 1.0 8 calc R . .
H18B H 0.2902 0.0403 0.1405 0.0561 Uiso 1.0 8 calc R . .
H18C H 0.3167 0.1852 0.1477 0.0561 Uiso 1.0 8 calc R . .
H19A H 0.5663 0.7841 0.4461 0.0663 Uiso 1.0 8 calc R . .
H19B H 0.4529 0.8893 0.4442 0.0663 Uiso 1.0 8 calc R . .
H20A H 0.3326 0.7725 0.4058 0.0729 Uiso 1.0 8 calc R . .
H20B H 0.4802 0.7922 0.3930 0.0729 Uiso 1.0 8 calc R . .
H21A H 0.5395 0.5904 0.4088 0.0845 Uiso 1.0 8 calc R . .
H21B H 0.4098 0.5829 0.3858 0.0845 Uiso 1.0 8 calc R . .
H22A H 0.3876 0.4548 0.4326 0.0733 Uiso 1.0 8 calc R . .
H22B H 0.2734 0.5591 0.4307 0.0733 Uiso 1.0 8 calc R . .
H23A H 0.3616 0.5541 0.4837 0.0650 Uiso 1.0 8 calc R . .
H23B H 0.5087 0.5748 0.4705 0.0650 Uiso 1.0 8 calc R . .

loop_
_atom_site_aniso_label
_atom_site_aniso_U_11
_atom_site_aniso_U_22
_atom_site_aniso_U_33
_atom_site_aniso_U_12
_atom_site_aniso_U_13
_atom_site_aniso_U_23
O1 0.0582(18) 0.0777(19) 0.0396(14) -0.0197(15) -0.0067(13) -0.0053(13)
O2 0.0573(17) 0.0732(18) 0.0253(12) -0.0034(14) 0.0038(12) -0.0014(11)
O3 0.0414(14) 0.0349(12) 0.0237(11) -0.0016(10) 0.0012(10) 0.0003(9)
O4 0.071(4) 0.056(3) 0.119(4) 0.0000 0.036(3) 0.0000
O5 0.076(4) 0.059(4) 0.262(8) 0.0000 0.026(5) 0.0000
N1 0.066(3) 0.054(2) 0.0408(18) -0.0144(17) 0.0015(16) 0.0016(15)
N2 0.0520(19) 0.0481(18) 0.0276(15) -0.0051(15) 0.0012(13) -0.0042(12)
N3 0.062(2) 0.058(2) 0.0262(15) 0.0056(16) -0.0040(14) 0.0001(13)
C1 0.047(3) 0.046(2) 0.035(2) 0.0026(18) 0.0034(17) -0.0043(15)
C2 0.041(2) 0.0339(18) 0.0282(17) 0.0045(16) 0.0036(15) -0.0035(13)
C3 0.048(3) 0.037(2) 0.0326(18) -0.0004(17) -0.0032(17) -0.0078(15)
C4 0.043(2) 0.0345(19) 0.0270(17) 0.0027(16) 0.0039(15) 0.0009(13)
C5 0.044(2) 0.0309(18) 0.0282(17) 0.0025(15) 0.0064(15) 0.0038(13)
C6 0.044(3) 0.0349(19) 0.0362(19) -0.0038(16) 0.0031(16) -0.0017(14)
C7 0.041(2) 0.0361(19) 0.0346(18) -0.0060(16) -0.0008(15) -0.0055(14)
C8 0.043(2) 0.0293(18) 0.0280(17) 0.0029(15) -0.0045(15) -0.0043(13)
C9 0.044(2) 0.0285(17) 0.0272(17) 0.0063(15) -0.0056(15) -0.0023(13)
C10 0.044(2) 0.0334(18) 0.0291(17) 0.0004(16) -0.0033(15) -0.0045(13)
C11 0.042(2) 0.0382(19) 0.0335(18) -0.0007(16) -0.0030(16) -0.0010(14)
C12 0.046(2) 0.0333(18) 0.0260(17) 0.0056(16) -0.0003(15) -0.0023(13)
C13 0.054(3) 0.0371(19) 0.0297(18) -0.0053(17) -0.0025(16) -0.0058(14)
C14 0.046(2) 0.0349(19) 0.0348(18) -0.0035(16) -0.0022(16) -0.0028(14)
C15 0.055(3) 0.038(2) 0.0294(18) 0.0002(17) -0.0007(16) 0.0035(14)
C16 0.054(3) 0.047(3) 0.049(3) -0.0017(19) 0.0061(19) 0.0048(17)
C17 0.055(3) 0.042(2) 0.0276(17) 0.0009(17) 0.0018(16) -0.0042(14)
C18 0.059(3) 0.044(2) 0.0380(19) 0.0043(18) -0.0052(18) -0.0081(16)
C19 0.060(3) 0.057(3) 0.048(3) -0.010(2) -0.004(2) 0.0074(18)
C20 0.067(3) 0.080(3) 0.035(2) -0.015(3) 0.0040(19) 0.0164(19)
C21 0.081(4) 0.086(4) 0.044(3) -0.001(3) 0.013(3) -0.018(2)
C22 0.073(3) 0.047(3) 0.064(3) 0.005(2) 0.009(3) -0.0078(19)
C23 0.063(3) 0.053(3) 0.047(3) 0.010(2) 0.0010(19) 0.0175(18)

loop_
_atom_type_symbol
_atom_type_description
_atom_type_scat_dispersion_real
_atom_type_scat_dispersion_imag
_atom_type_scat_source
O O 0.0106 0.0060
;
International Tables for Crystallography
(1992, Vol. C, Tables 4.2.6.8 and 6.1.1.4)
;
N N 0.0061 0.0033
;
International Tables for Crystallography
(1992, Vol. C, Tables 4.2.6.8 and 6.1.1.4)
;
C C 0.0033 0.0016
;
International Tables for Crystallography
(1992, Vol. C, Tables 4.2.6.8 and 6.1.1.4)
;
H H 0.0000 0.0000
;
International Tables for Crystallography
(1992, Vol. C, Table 6.1.1.4)
;

loop_
_geom_angle_atom_site_label_1
_geom_angle_atom_site_label_2
_geom_angle_atom_site_label_3
_geom_angle
_geom_angle_publ_flag
_geom_angle_site_symmetry_1
_geom_angle_site_symmetry_2
_geom_angle_site_symmetry_3
C5 O3 C8 106.8(3) yes . . .
C12 N2 C15 122.8(3) yes . . .
C12 N2 C17 120.6(3) yes . . .
C15 N2 C17 116.3(3) yes . . .
C19 N3 C23 112.3(3) yes . . .
O1 C1 O2 126.0(4) yes . . .
O1 C1 C2 116.7(3) yes . . .
O2 C1 C2 117.3(3) yes . . .
C1 C2 C3 116.3(3) yes . . .
C1 C2 C4 121.3(3) yes . . .
C3 C2 C4 122.4(3) yes . . .
N1 C3 C2 178.7(4) yes . . .
C2 C4 C5 130.2(3) yes . . .
O3 C5 C4 118.9(3) yes . . .
O3 C5 C6 109.1(3) yes . . .
C4 C5 C6 132.0(3) yes . . .
C5 C6 C7 107.3(3) yes . . .
C6 C7 C8 107.4(3) yes . . .
O3 C8 C7 109.5(3) yes . . .
O3 C8 C9 116.6(3) yes . . .
C7 C8 C9 133.9(3) yes . . .
C8 C9 C10 122.4(3) yes . . .
C8 C9 C14 119.7(3) yes . . .
C10 C9 C14 118.0(3) yes . . .
C9 C10 C11 121.7(3) yes . . .
C10 C11 C12 120.3(3) yes . . .
N2 C12 C11 121.3(3) yes . . .
N2 C12 C13 121.2(3) yes . . .
C11 C12 C13 117.5(3) yes . . .
C12 C13 C14 121.8(3) yes . . .
C9 C14 C13 120.8(3) yes . . .
N2 C15 C16 114.4(3) yes . . .
N2 C17 C18 114.1(3) yes . . .
N3 C19 C20 109.2(3) yes . . .
C19 C20 C21 111.6(3) yes . . .
C20 C21 C22 110.7(4) yes . . .
C21 C22 C23 110.4(4) yes . . .
N3 C23 C22 110.1(3) yes . . .
H4A O4 H4A 91.715 no . . 2_556
H5A O5 H5A 118.685 no . . 2_556
C19 N3 H3A 109.142 no . . .
C19 N3 H3B 109.140 no . . .
C23 N3 H3A 109.148 no . . .
C23 N3 H3B 109.148 no . . .
H3A N3 H3B 107.861 no . . .
C2 C4 H4 114.894 no . . .
C5 C4 H4 114.918 no . . .
C5 C6 H6 126.355 no . . .
C7 C6 H6 126.369 no . . .
C6 C7 H7 126.266 no . . .
C8 C7 H7 126.312 no . . .
C9 C10 H10 119.175 no . . .
C11 C10 H10 119.158 no . . .
C10 C11 H11 119.855 no . . .
C12 C11 H11 119.868 no . . .
C12 C13 H13 119.115 no . . .
C14 C13 H13 119.104 no . . .
C9 C14 H14 119.598 no . . .
C13 C14 H14 119.639 no . . .
N2 C15 H15A 108.647 no . . .
N2 C15 H15B 108.657 no . . .
C16 C15 H15A 108.651 no . . .
C16 C15 H15B 108.646 no . . .
H15A C15 H15B 107.590 no . . .
C15 C16 H16A 109.476 no . . .
C15 C16 H16B 109.468 no . . .
C15 C16 H16C 109.480 no . . .
H16A C16 H16B 109.466 no . . .
H16A C16 H16C 109.482 no . . .
H16B C16 H16C 109.456 no . . .
N2 C17 H17A 108.742 no . . .
N2 C17 H17B 108.732 no . . .
C18 C17 H17A 108.716 no . . .
C18 C17 H17B 108.706 no . . .
H17A C17 H17B 107.633 no . . .
C17 C18 H18A 109.455 no . . .
C17 C18 H18B 109.477 no . . .
C17 C18 H18C 109.469 no . . .
H18A C18 H18B 109.482 no . . .
H18A C18 H18C 109.468 no . . .
H18B C18 H18C 109.476 no . . .
N3 C19 H19A 109.844 no . . .
N3 C19 H19B 109.844 no . . .
C20 C19 H19A 109.824 no . . .
C20 C19 H19B 109.818 no . . .
H19A C19 H19B 108.279 no . . .
C19 C20 H20A 109.298 no . . .
C19 C20 H20B 109.292 no . . .
C21 C20 H20A 109.305 no . . .
C21 C20 H20B 109.314 no . . .
H20A C20 H20B 107.966 no . . .
C20 C21 H21A 109.512 no . . .
C20 C21 H21B 109.507 no . . .
C22 C21 H21A 109.517 no . . .
C22 C21 H21B 109.507 no . . .
H21A C21 H21B 108.076 no . . .
C21 C22 H22A 109.556 no . . .
C21 C22 H22B 109.566 no . . .
C23 C22 H22A 109.569 no . . .
C23 C22 H22B 109.570 no . . .
H22A C22 H22B 108.112 no . . .
N3 C23 H23A 109.645 no . . .
N3 C23 H23B 109.641 no . . .
C22 C23 H23A 109.643 no . . .
C22 C23 H23B 109.649 no . . .
H23A C23 H23B 108.162 no . . .

loop_
_geom_bond_atom_site_label_1
_geom_bond_atom_site_label_2
_geom_bond_distance
_geom_bond_publ_flag
_geom_bond_site_symmetry_1
_geom_bond_site_symmetry_2
O1 C1 1.250(5) yes . .
O2 C1 1.260(5) yes . .
O3 C5 1.392(4) yes . .
O3 C8 1.372(4) yes . .
N1 C3 1.151(5) yes . .
N2 C12 1.382(4) yes . .
N2 C15 1.448(5) yes . .
N2 C17 1.469(4) yes . .
N3 C19 1.485(5) yes . .
N3 C23 1.477(5) yes . .
C1 C2 1.510(5) yes . .
C2 C3 1.438(5) yes . .
C2 C4 1.352(5) yes . .
C4 C5 1.416(5) yes . .
C5 C6 1.365(5) yes . .
C6 C7 1.404(4) yes . .
C7 C8 1.367(5) yes . .
C8 C9 1.448(5) yes . .
C9 C10 1.395(5) yes . .
C9 C14 1.394(5) yes . .
C10 C11 1.385(5) yes . .
C11 C12 1.408(5) yes . .
C12 C13 1.400(5) yes . .
C13 C14 1.377(5) yes . .
C15 C16 1.517(5) yes . .
C17 C18 1.516(5) yes . .
C19 C20 1.509(5) yes . .
C20 C21 1.502(6) yes . .
C21 C22 1.511(6) yes . .
C22 C23 1.514(5) yes . .
O4 H4A 0.946 no . .
O4 H4A 0.946 no . 2_556
O5 H5A 0.963 no . .
O5 H5A 0.963 no . 2_556
N3 H3A 0.920 no . .
N3 H3B 0.920 no . .
C4 H4 0.950 no . .
C6 H6 0.950 no . .
C7 H7 0.950 no . .
C10 H10 0.950 no . .
C11 H11 0.950 no . .
C13 H13 0.950 no . .
C14 H14 0.950 no . .
C15 H15A 0.990 no . .
C15 H15B 0.990 no . .
C16 H16A 0.980 no . .
C16 H16B 0.980 no . .
C16 H16C 0.980 no . .
C17 H17A 0.990 no . .
C17 H17B 0.990 no . .
C18 H18A 0.980 no . .
C18 H18B 0.980 no . .
C18 H18C 0.980 no . .
C19 H19A 0.990 no . .
C19 H19B 0.990 no . .
C20 H20A 0.990 no . .
C20 H20B 0.990 no . .
C21 H21A 0.990 no . .
C21 H21B 0.990 no . .
C22 H22A 0.990 no . .
C22 H22B 0.990 no . .
C23 H23A 0.990 no . .
C23 H23B 0.990 no . .

loop_
_geom_contact_atom_site_label_1
_geom_contact_atom_site_label_2
_geom_contact_distance
_geom_contact_publ_flag
_geom_contact_site_symmetry_1
_geom_contact_site_symmetry_2
O1 N1 3.425(4) no . .
O1 C3 2.716(5) no . .
O1 C4 3.584(4) no . .
O2 C4 2.792(4) no . .
O3 N1 3.194(4) no . .
O3 C2 2.969(4) no . .
O3 C3 2.805(4) no . .
O3 C10 2.816(4) no . .
N1 C1 3.520(5) no . .
N1 C4 3.510(5) no . .
N3 C21 2.872(5) no . .
C3 C5 3.040(5) no . .
C4 C8 3.555(5) no . .
C5 C9 3.573(5) no . .
C7 C14 3.098(5) no . .
C9 C12 2.827(5) no . .
C10 C13 2.753(5) no . .
C11 C14 2.776(5) no . .
C11 C15 2.909(5) no . .
C11 C16 3.504(5) no . .
C12 C16 3.365(5) no . .
C12 C18 3.396(5) no . .
C13 C17 2.885(5) no . .
C13 C18 3.506(5) no . .
C15 C18 3.318(5) no . .
C16 C17 3.250(5) no . .
C19 C22 2.906(6) no . .
C20 C23 2.884(5) no . .
O1 O5 3.548(5) no . 3_656
O1 N3 3.036(4) no . 3_666
O1 N3 2.798(4) no . 4_565
O1 C22 3.323(5) no . 4_565
O1 C23 3.389(5) no . 3_666
O1 C23 3.272(5) no . 4_565
O2 O4 2.838(4) no . .
O2 O5 2.971(5) no . .
O2 O5 3.570(4) no . 3_656
O2 N3 2.903(4) no . 3_666
O2 C19 3.374(4) no . 3_666
O3 C7 3.581(4) no . 4_555
O3 C18 3.358(4) no . 7_555
O4 O2 2.838(4) no . .
O4 O2 2.838(4) no . 2_556
O4 C1 3.509(4) no . .
O4 C1 3.509(4) no . 2_556
O4 C23 3.503(5) no . .
O4 C23 3.503(5) no . 2_556
O5 O1 3.548(5) no . 3_656
O5 O1 3.548(5) no . 4_455
O5 O2 2.971(5) no . .
O5 O2 2.971(5) no . 2_556
O5 O2 3.570(4) no . 3_656
O5 O2 3.570(4) no . 4_455
O5 N3 3.359(6) no . 1_545
O5 N3 3.359(6) no . 2_546
N1 C17 3.559(5) no . 6_655
N1 C18 3.583(5) no . 6_655
N3 O1 3.036(4) no . 3_666
N3 O1 2.798(4) no . 4_465
N3 O2 2.903(4) no . 3_666
N3 O5 3.359(6) no . 1_565
N3 C1 3.320(5) no . 3_666
C1 O4 3.509(4) no . .
C1 N3 3.320(5) no . 3_666
C3 C6 3.474(5) no . 4_555
C6 C3 3.474(5) no . 4_455
C7 O3 3.581(4) no . 4_455
C8 C18 3.539(5) no . 7_555
C17 N1 3.559(5) no . 6_645
C18 O3 3.358(4) no . 7_555
C18 N1 3.583(5) no . 6_645
C18 C8 3.539(5) no . 7_555
C19 O2 3.374(4) no . 3_666
C22 O1 3.323(5) no . 4_465
C23 O1 3.389(5) no . 3_666
C23 O1 3.272(5) no . 4_465
C23 O4 3.503(5) no . .
O2 H4 2.4103 no . .
O3 H4 3.2438 no . .
O3 H6 3.1634 no . .
O3 H7 3.1523 no . .
O3 H10 2.4980 no . .
N1 H10 3.1031 no . .
N2 H11 2.6246 no . .
N2 H13 2.6016 no . .
N2 H16A 2.6817 no . .
N2 H16B 2.7388 no . .
N2 H16C 3.3152 no . .
N2 H18A 2.7389 no . .
N2 H18B 3.3310 no . .
N2 H18C 2.6950 no . .
N3 H20A 2.6701 no . .
N3 H20B 3.2958 no . .
N3 H21A 3.2433 no . .
N3 H22A 3.3037 no . .
N3 H22B 2.6850 no . .
C1 H4 2.5728 no . .
C3 H4 3.2655 no . .
C4 H6 2.8902 no . .
C5 H7 3.1470 no . .
C6 H4 2.7347 no . .
C7 H14 2.8083 no . .
C8 H6 3.1511 no . .
C8 H10 2.6619 no . .
C8 H14 2.6153 no . .
C9 H7 2.9461 no . .
C9 H11 3.2787 no . .
C9 H13 3.2596 no . .
C10 H14 3.2513 no . .
C11 H13 3.2605 no . .
C11 H15A 2.6023 no . .
C11 H16B 3.0481 no . .
C12 H10 3.2750 no . .
C12 H14 3.2771 no . .
C12 H15A 2.5800 no . .
C12 H15B 3.2198 no . .
C12 H16B 3.2188 no . .
C12 H17A 2.5429 no . .
C12 H17B 3.1996 no . .
C12 H18A 3.2560 no . .
C13 H11 3.2636 no . .
C13 H17A 2.5565 no . .
C13 H18A 3.0637 no . .
C14 H7 3.0181 no . .
C14 H10 3.2485 no . .
C15 H11 2.5926 no . .
C15 H17A 3.2491 no . .
C15 H17B 2.5313 no . .
C15 H18C 3.0896 no . .
C16 H11 2.9945 no . .
C16 H17B 2.9148 no . .
C17 H13 2.5635 no . .
C17 H15A 3.2740 no . .
C17 H15B 2.5598 no . .
C17 H16A 2.9858 no . .
C18 H13 2.9327 no . .
C18 H15B 3.0178 no . .
C19 H21A 2.7281 no . .
C19 H21B 3.3405 no . .
C19 H22B 3.2695 no . .
C19 H23A 3.3092 no . .
C19 H23B 2.6790 no . .
C20 H3A 3.2371 no . .
C20 H3B 2.6213 no . .
C20 H22A 3.3301 no . .
C20 H22B 2.7184 no . .
C20 H23B 3.2313 no . .
C21 H3B 3.1638 no . .
C21 H19A 2.7275 no . .
C21 H19B 3.3416 no . .
C21 H23A 3.3385 no . .
C21 H23B 2.7137 no . .
C22 H3A 3.2454 no . .
C22 H3B 2.6285 no . .
C22 H19A 3.2617 no . .
C22 H20A 2.7109 no . .
C22 H20B 3.3301 no . .
C23 H19A 2.6868 no . .
C23 H19B 3.3091 no . .
C23 H20A 3.2431 no . .
C23 H21A 2.7216 no . .
C23 H21B 3.3377 no . .
H3A H19A 2.3008 no . .
H3A H19B 2.3064 no . .
H3A H20A 3.5022 no . .
H3A H22B 3.5146 no . .
H3A H23A 2.2921 no . .
H3A H23B 2.2931 no . .
H3B H19A 2.7828 no . .
H3B H19B 2.2938 no . .
H3B H20A 2.4946 no . .
H3B H20B 3.5268 no . .
H3B H22A 3.5339 no . .
H3B H22B 2.5083 no . .
H3B H23A 2.2881 no . .
H3B H23B 2.7752 no . .
H4 H6 2.7607 no . .
H6 H7 2.5292 no . .
H7 H14 2.4579 no . .
H10 H11 2.3203 no . .
H11 H15A 2.1148 no . .
H11 H15B 3.5230 no . .
H11 H16B 2.4853 no . .
H11 H16C 3.5507 no . .
H13 H14 2.3089 no . .
H13 H17A 2.1122 no . .
H13 H17B 3.5028 no . .
H13 H18A 2.4125 no . .
H13 H18B 3.4884 no . .
H15A H16A 2.8518 no . .
H15A H16B 2.3383 no . .
H15A H16C 2.3672 no . .
H15A H17B 3.4774 no . .
H15B H16A 2.3857 no . .
H15B H16B 2.8506 no . .
H15B H16C 2.3211 no . .
H15B H17A 3.4917 no . .
H15B H17B 2.4779 no . .
H15B H18A 3.5779 no . .
H15B H18C 2.5386 no . .
H16A H17A 3.5047 no . .
H16A H17B 2.4033 no . .
H16B H17B 3.4820 no . .
H17A H18A 2.3430 no . .
H17A H18B 2.3613 no . .
H17A H18C 2.8512 no . .
H17B H18A 2.8505 no . .
H17B H18B 2.3263 no . .
H17B H18C 2.3787 no . .
H19A H20A 2.8622 no . .
H19A H20B 2.3462 no . .
H19A H21A 2.5939 no . .
H19A H23A 3.5823 no . .
H19A H23B 2.5277 no . .
H19B H20A 2.3409 no . .
H19B H20B 2.3763 no . .
H19B H23B 3.5782 no . .
H20A H21A 2.8538 no . .
H20A H21B 2.3287 no . .
H20A H22B 2.5784 no . .
H20B H21A 2.3309 no . .
H20B H21B 2.3670 no . .
H21A H22A 2.3381 no . .
H21A H22B 2.8622 no . .
H21A H23B 2.5787 no . .
H21B H22A 2.3823 no . .
H21B H22B 2.3385 no . .
H22A H23A 2.3816 no . .
H22A H23B 2.3506 no . .
H22B H23A 2.3496 no . .
H22B H23B 2.8667 no . .
O1 H3A 2.2827 no . 3_666
O1 H3A 3.2870 no . 4_565
O1 H3B 3.2282 no . 3_666
O1 H3B 1.9198 no . 4_565
O1 H4A 3.4393 no . .
O1 H20A 3.1399 no . 4_565
O1 H22A 3.1666 no . .
O1 H22B 2.6082 no . 4_565
O1 H23A 2.9771 no . 3_666
O1 H23A 3.1825 no . 4_565
O1 H23B 3.3889 no . .
O1 H23B 3.5742 no . 3_666
O2 H5A 2.0505 no . .
O2 H5A 3.3752 no . 2_556
O2 H5A 3.2860 no . 3_656
O2 H3A 2.0386 no . 3_666
O2 H3B 3.4812 no . 3_666
O2 H4A 1.9001 no . .
O2 H4A 3.0960 no . 2_556
O2 H19A 3.1731 no . 3_666
O2 H19B 3.3247 no . 1_545
O2 H19B 3.4051 no . 3_666
O2 H23B 3.4735 no . 3_666
O3 H6 3.3054 no . 4_555
O3 H7 2.9284 no . 4_555
O3 H18A 3.1834 no . 7_555
O3 H18C 2.6730 no . 7_555
O4 H5A 3.3877 no . .
O4 H5A 3.3877 no . 2_556
O4 H3A 3.4992 no . 3_666
O4 H3A 3.4992 no . 4_465
O4 H19A 3.1532 no . 3_666
O4 H19A 3.1532 no . 4_465
O4 H22A 3.3715 no . .
O4 H22A 3.3715 no . 2_556
O4 H23A 2.6645 no . .
O4 H23A 2.6645 no . 2_556
O4 H23B 2.8570 no . 3_666
O4 H23B 2.8570 no . 4_465
O5 H3A 3.0067 no . 1_545
O5 H3A 3.0067 no . 2_546
O5 H3B 2.9574 no . 1_545
O5 H3B 2.9574 no . 2_546
O5 H4A 3.1902 no . .
O5 H4A 3.1902 no . 2_556
O5 H4 3.0479 no . .
O5 H4 3.0479 no . 2_556
O5 H19B 3.2707 no . 1_545
O5 H19B 3.2707 no . 2_546
N1 H6 3.2842 no . 4_555
N1 H7 3.5700 no . 4_555
N1 H16A 3.2724 no . 7_655
N1 H16C 3.4140 no . 7_655
N1 H17A 3.2805 no . 6_655
N1 H17B 3.2516 no . 6_655
N1 H18B 2.8086 no . 6_655
N1 H20A 2.8607 no . 4_565
N1 H21A 3.3000 no . .
N1 H21B 3.4371 no . .
N1 H21B 3.4241 no . 4_565
N1 H22A 3.4665 no . .
N1 H22B 3.1907 no . 4_565
N3 H5A 3.4613 no . 1_565
N3 H3B 3.4406 no . 2_556
N3 H4A 3.3852 no . 3_666
C1 H5A 3.2019 no . .
C1 H3A 2.4199 no . 3_666
C1 H3B 2.9746 no . 4_565
C1 H4A 2.6651 no . .
C1 H6 3.5621 no . 4_555
C1 H19B 3.5938 no . 1_545
C1 H22A 2.9917 no . .
C2 H4A 3.4361 no . .
C2 H6 2.8284 no . 4_555
C2 H19B 3.4418 no . 1_545
C2 H22A 2.8855 no . .
C3 H6 2.7989 no . 4_555
C3 H20A 3.0577 no . 4_565
C3 H21A 3.5649 no . .
C3 H22A 2.9649 no . .
C3 H22B 3.3899 no . 4_565
C4 H5A 3.4743 no . .
C4 H6 3.1268 no . 4_555
C4 H19A 3.3360 no . 4_465
C4 H19B 2.9649 no . 1_545
C5 H6 3.4327 no . 4_555
C5 H18C 2.9767 no . 7_555
C5 H19B 3.5957 no . 1_545
C5 H20A 3.5216 no . 1_545
C5 H20B 3.4349 no . 4_465
C6 H15B 3.5667 no . 7_555
C6 H18C 3.3143 no . 7_555
C6 H20A 3.2529 no . 1_545
C6 H20B 2.9397 no . 4_465
C7 H10 3.5903 no . 4_455
C7 H15A 3.4095 no . 7_555
C7 H15B 2.9647 no . 7_555
C7 H16C 2.8501 no . 6_645
C7 H18C 3.2356 no . 7_555
C7 H20B 3.5078 no . 4_465
C8 H7 3.3368 no . 4_555
C8 H15B 3.3499 no . 7_555
C8 H16C 3.1519 no . 6_645
C8 H18A 3.3823 no . 7_555
C8 H18C 2.8477 no . 7_555
C9 H7 3.2361 no . 4_555
C9 H15A 3.2818 no . 6_645
C9 H16C 3.3976 no . 6_645
C9 H18A 3.3819 no . 7_555
C9 H18C 3.4697 no . 7_555
C10 H7 2.9468 no . 4_555
C10 H14 3.3194 no . 4_555
C10 H16C 3.4093 no . 7_655
C10 H18A 3.0849 no . 7_555
C11 H14 3.1110 no . 4_555
C11 H16B 3.3967 no . 7_655
C11 H16C 3.5188 no . 7_655
C12 H14 3.5649 no . 4_555
C13 H11 3.5561 no . 6_645
C13 H15A 3.5816 no . 6_645
C13 H16A 3.4709 no . 4_455
C13 H16B 3.1614 no . 4_455
C14 H15A 3.1624 no . 6_645
C14 H15A 3.3008 no . 7_555
C14 H16B 3.4959 no . 4_455
C14 H16C 3.0811 no . 6_645
C15 H7 3.4077 no . 7_555
C16 H7 3.5756 no . 6_655
C16 H10 3.5013 no . 7_655
C16 H11 3.2937 no . 7_655
C16 H13 2.9600 no . 4_555
C16 H14 3.2412 no . 6_655
C16 H17A 3.1667 no . 4_555
C17 H16A 3.2281 no . 4_455
C17 H18A 3.5853 no . 4_555
C17 H21B 3.1860 no . 6_645
C18 H10 3.5426 no . 7_555
C18 H16A 3.0975 no . 4_455
C18 H17B 3.5251 no . 4_455
C18 H21A 3.1971 no . 6_645
C18 H21B 3.4423 no . 6_645
C18 H21B 3.4082 no . 7_555
C19 H4A 3.5509 no . 3_666
C19 H4 3.5570 no . 1_565
C19 H6 3.4852 no . 4_565
C20 H6 3.5379 no . 4_565
C20 H15B 3.4842 no . 6_655
C21 H17B 3.0809 no . 6_655
C21 H18B 3.4377 no . 6_655
C21 H18B 3.4544 no . 7_555
C21 H18C 3.4287 no . 6_655
C22 H18B 3.5633 no . 7_555
C23 H4A 3.5255 no . 3_666
C23 H23A 3.5057 no . 2_556
C23 H23A 3.4223 no . 3_666
C23 H23B 3.2532 no . 3_666
H5A O2 2.0505 no . .
H5A O2 3.3752 no . 2_556
H5A O2 3.2860 no . 3_656
H5A O4 3.3877 no . .
H5A N3 3.4613 no . 1_545
H5A C1 3.2019 no . .
H5A C4 3.4743 no . .
H5A H5A 3.5114 no . 3_656
H5A H3A 3.0574 no . 1_545
H5A H3A 3.4224 no . 3_666
H5A H3B 3.2637 no . 1_545
H5A H4A 2.6372 no . .
H5A H4A 3.0220 no . 2_556
H5A H4 2.6289 no . .
H5A H4 3.3510 no . 2_556
H5A H19A 3.2871 no . 3_666
H5A H19B 2.8940 no . 1_545
H5A H19B 3.4059 no . 3_666
H3A O1 2.2827 no . 3_666
H3A O1 3.2870 no . 4_465
H3A O2 2.0386 no . 3_666
H3A O4 3.4992 no . 3_666
H3A O5 3.0067 no . 1_565
H3A C1 2.4199 no . 3_666
H3A H5A 3.0574 no . 1_565
H3A H5A 3.4224 no . 3_666
H3A H3B 3.0111 no . 2_556
H3A H4A 2.8498 no . 3_666
H3B O1 3.2282 no . 3_666
H3B O1 1.9198 no . 4_465
H3B O2 3.4812 no . 3_666
H3B O5 2.9574 no . 1_565
H3B N3 3.4406 no . 2_556
H3B C1 2.9746 no . 4_465
H3B H5A 3.2637 no . 1_565
H3B H3A 3.0111 no . 2_556
H3B H3B 3.0845 no . 2_556
H3B H23A 3.4245 no . 2_556
H4A O1 3.4393 no . .
H4A O2 1.9001 no . .
H4A O2 3.0960 no . 2_556
H4A O5 3.1902 no . .
H4A N3 3.3852 no . 3_666
H4A C1 2.6651 no . .
H4A C2 3.4361 no . .
H4A C19 3.5509 no . 3_666
H4A C23 3.5255 no . 3_666
H4A H5A 2.6372 no . .
H4A H5A 3.0220 no . 2_556
H4A H3A 2.8498 no . 3_666
H4A H4 3.1028 no . .
H4A H19A 2.8941 no . 3_666
H4A H19A 3.1402 no . 4_465
H4A H22A 3.2269 no . .
H4A H23A 3.0421 no . .
H4A H23A 3.5824 no . 2_556
H4A H23B 2.8612 no . 3_666
H4A H23B 3.5203 no . 4_465
H4 O5 3.0479 no . .
H4 C19 3.5570 no . 1_545
H4 H5A 2.6289 no . .
H4 H5A 3.3510 no . 2_556
H4 H4A 3.1028 no . .
H4 H19A 2.8540 no . 4_465
H4 H19B 2.6403 no . 1_545
H6 O3 3.3054 no . 4_455
H6 N1 3.2842 no . 4_455
H6 C1 3.5621 no . 4_455
H6 C2 2.8284 no . 4_455
H6 C3 2.7989 no . 4_455
H6 C4 3.1268 no . 4_455
H6 C5 3.4327 no . 4_455
H6 C19 3.4852 no . 4_465
H6 C20 3.5379 no . 4_465
H6 H19A 3.3610 no . 4_465
H6 H19B 3.0688 no . 4_465
H6 H20A 3.1250 no . 1_545
H6 H20B 2.7963 no . 4_465
H7 O3 2.9284 no . 4_455
H7 N1 3.5700 no . 4_455
H7 C8 3.3368 no . 4_455
H7 C9 3.2361 no . 4_455
H7 C10 2.9468 no . 4_455
H7 C15 3.4077 no . 7_555
H7 C16 3.5756 no . 6_645
H7 H10 2.7074 no . 4_455
H7 H15A 3.0108 no . 7_555
H7 H15B 2.8705 no . 7_555
H7 H16C 2.5966 no . 6_645
H10 C7 3.5903 no . 4_555
H10 C16 3.5013 no . 7_655
H10 C18 3.5426 no . 7_555
H10 H7 2.7074 no . 4_555
H10 H14 3.5200 no . 4_555
H10 H16A 3.5395 no . 7_655
H10 H16B 3.5098 no . 7_655
H10 H16C 2.9202 no . 7_655
H10 H17A 3.0459 no . 6_655
H10 H18A 2.7348 no . 7_555
H10 H18C 3.5036 no . 7_555
H11 C13 3.5561 no . 6_655
H11 C16 3.2937 no . 7_655
H11 H13 3.4741 no . 6_655
H11 H14 3.2046 no . 4_555
H11 H16B 2.6615 no . 7_655
H11 H16C 3.1490 no . 7_655
H11 H17A 3.2704 no . 6_655
H13 C16 2.9600 no . 4_455
H13 H11 3.4741 no . 6_645
H13 H16A 2.5667 no . 4_455
H13 H16B 2.4932 no . 4_455
H14 C10 3.3194 no . 4_455
H14 C11 3.1110 no . 4_455
H14 C12 3.5649 no . 4_455
H14 C16 3.2412 no . 6_645
H14 H10 3.5200 no . 4_455
H14 H11 3.2046 no . 4_455
H14 H15A 3.3260 no . 6_645
H14 H15A 2.9831 no . 7_555
H14 H16B 3.1584 no . 4_455
H14 H16B 3.1615 no . 6_645
H14 H16C 2.5823 no . 6_645
H15A C7 3.4095 no . 7_555
H15A C9 3.2818 no . 6_655
H15A C13 3.5816 no . 6_655
H15A C14 3.1624 no . 6_655
H15A C14 3.3008 no . 7_555
H15A H7 3.0108 no . 7_555
H15A H14 3.3260 no . 6_655
H15A H14 2.9831 no . 7_555
H15B C6 3.5667 no . 7_555
H15B C7 2.9647 no . 7_555
H15B C8 3.3499 no . 7_555
H15B C20 3.4842 no . 6_645
H15B H7 2.8705 no . 7_555
H15B H20A 3.5935 no . 6_645
H15B H20B 2.7189 no . 6_645
H15B H21B 3.3499 no . 6_645
H16A N1 3.2724 no . 7_655
H16A C13 3.4709 no . 4_555
H16A C17 3.2281 no . 4_555
H16A C18 3.0975 no . 4_555
H16A H10 3.5395 no . 7_655
H16A H13 2.5667 no . 4_555
H16A H17A 2.5137 no . 4_555
H16A H18A 2.8153 no . 4_555
H16A H18B 2.8578 no . 4_555
H16A H21B 3.1527 no . 6_645
H16B C11 3.3967 no . 7_655
H16B C13 3.1614 no . 4_555
H16B C14 3.4959 no . 4_555
H16B H10 3.5098 no . 7_655
H16B H11 2.6615 no . 7_655
H16B H13 2.4932 no . 4_555
H16B H14 3.1584 no . 4_555
H16B H14 3.1615 no . 6_655
H16B H16B 2.7709 no . 7_655
H16B H17A 3.1048 no . 4_555
H16C N1 3.4140 no . 7_655
H16C C7 2.8501 no . 6_655
H16C C8 3.1519 no . 6_655
H16C C9 3.3976 no . 6_655
H16C C10 3.4093 no . 7_655
H16C C11 3.5188 no . 7_655
H16C C14 3.0811 no . 6_655
H16C H7 2.5966 no . 6_655
H16C H10 2.9202 no . 7_655
H16C H11 3.1490 no . 7_655
H16C H14 2.5823 no . 6_655
H16C H17A 3.4355 no . 4_555
H17A N1 3.2805 no . 6_645
H17A C16 3.1667 no . 4_455
H17A H10 3.0459 no . 6_645
H17A H11 3.2704 no . 6_645
H17A H16A 2.5137 no . 4_455
H17A H16B 3.1048 no . 4_455
H17A H16C 3.4355 no . 4_455
H17A H18A 3.4498 no . 4_555
H17B N1 3.2516 no . 6_645
H17B C18 3.5251 no . 4_555
H17B C21 3.0809 no . 6_645
H17B H18A 2.8689 no . 4_555
H17B H18B 3.2845 no . 4_555
H17B H20B 3.4551 no . 6_645
H17B H21A 3.0692 no . 6_645
H17B H21B 2.3031 no . 6_645
H18A O3 3.1834 no . 7_555
H18A C8 3.3823 no . 7_555
H18A C9 3.3819 no . 7_555
H18A C10 3.0849 no . 7_555
H18A C17 3.5853 no . 4_455
H18A H10 2.7348 no . 7_555
H18A H16A 2.8153 no . 4_455
H18A H17A 3.4498 no . 4_455
H18A H17B 2.8689 no . 4_455
H18A H21B 3.3565 no . 7_555
H18B N1 2.8086 no . 6_645
H18B C21 3.4377 no . 6_645
H18B C21 3.4544 no . 7_555
H18B C22 3.5633 no . 7_555
H18B H16A 2.8578 no . 4_455
H18B H17B 3.2845 no . 4_455
H18B H21A 2.7382 no . 6_645
H18B H21B 3.2611 no . 6_645
H18B H21B 2.6286 no . 7_555
H18B H22A 3.4855 no . 7_555
H18B H22B 3.1827 no . 7_555
H18C O3 2.6730 no . 7_555
H18C C5 2.9767 no . 7_555
H18C C6 3.3143 no . 7_555
H18C C7 3.2356 no . 7_555
H18C C8 2.8477 no . 7_555
H18C C9 3.4697 no . 7_555
H18C C21 3.4287 no . 6_645
H18C H10 3.5036 no . 7_555
H18C H20B 2.9040 no . 6_645
H18C H21A 2.9469 no . 6_645
H18C H21B 3.2914 no . 6_645
H19A O2 3.1731 no . 3_666
H19A O4 3.1532 no . 3_666
H19A C4 3.3360 no . 4_565
H19A H5A 3.2871 no . 3_666
H19A H4A 2.8941 no . 3_666
H19A H4A 3.1402 no . 4_565
H19A H4 2.8540 no . 4_565
H19A H6 3.3610 no . 4_565
H19B O2 3.3247 no . 1_565
H19B O2 3.4051 no . 3_666
H19B O5 3.2707 no . 1_565
H19B C1 3.5938 no . 1_565
H19B C2 3.4418 no . 1_565
H19B C4 2.9649 no . 1_565
H19B C5 3.5957 no . 1_565
H19B H5A 2.8940 no . 1_565
H19B H5A 3.4059 no . 3_666
H19B H4 2.6403 no . 1_565
H19B H6 3.0688 no . 4_565
H20A O1 3.1399 no . 4_465
H20A N1 2.8607 no . 4_465
H20A C3 3.0577 no . 4_465
H20A C5 3.5216 no . 1_565
H20A C6 3.2529 no . 1_565
H20A H6 3.1250 no . 1_565
H20A H15B 3.5935 no . 6_655
H20B C5 3.4349 no . 4_565
H20B C6 2.9397 no . 4_565
H20B C7 3.5078 no . 4_565
H20B H6 2.7963 no . 4_565
H20B H15B 2.7189 no . 6_655
H20B H17B 3.4551 no . 6_655
H20B H18C 2.9040 no . 6_655
H21A N1 3.3000 no . .
H21A C3 3.5649 no . .
H21A C18 3.1971 no . 6_655
H21A H17B 3.0692 no . 6_655
H21A H18B 2.7382 no . 6_655
H21A H18C 2.9469 no . 6_655
H21A H22B 2.9764 no . 4_565
H21B N1 3.4371 no . .
H21B N1 3.4241 no . 4_465
H21B C17 3.1860 no . 6_655
H21B C18 3.4423 no . 6_655
H21B C18 3.4082 no . 7_555
H21B H15B 3.3499 no . 6_655
H21B H16A 3.1527 no . 6_655
H21B H17B 2.3031 no . 6_655
H21B H18A 3.3565 no . 7_555
H21B H18B 3.2611 no . 6_655
H21B H18B 2.6286 no . 7_555
H21B H18C 3.2914 no . 6_655
H22A O1 3.1666 no . .
H22A O4 3.3715 no . .
H22A N1 3.4665 no . .
H22A C1 2.9917 no . .
H22A C2 2.8855 no . .
H22A C3 2.9649 no . .
H22A H4A 3.2269 no . .
H22A H18B 3.4855 no . 7_555
H22B O1 2.6082 no . 4_465
H22B N1 3.1907 no . 4_465
H22B C3 3.3899 no . 4_465
H22B H18B 3.1827 no . 7_555
H22B H21A 2.9764 no . 4_465
H22B H23B 3.4663 no . 4_465
H23A O1 2.9771 no . 3_666
H23A O1 3.1825 no . 4_465
H23A O4 2.6645 no . .
H23A C23 3.5057 no . 2_556
H23A C23 3.4223 no . 3_666
H23A H3B 3.4245 no . 2_556
H23A H4A 3.0421 no . .
H23A H4A 3.5824 no . 2_556
H23A H23A 2.6388 no . 2_556
H23A H23A 3.2864 no . 3_666
H23A H23B 2.6647 no . 3_666
H23B O1 3.3889 no . .
H23B O1 3.5742 no . 3_666
H23B O2 3.4735 no . 3_666
H23B O4 2.8570 no . 3_666
H23B C23 3.2532 no . 3_666
H23B H4A 2.8612 no . 3_666
H23B H4A 3.5203 no . 4_565
H23B H22B 3.4663 no . 4_565
H23B H23A 2.6647 no . 3_666
H23B H23B 2.9228 no . 3_666

loop_
_geom_hbond_atom_site_label_D
_geom_hbond_atom_site_label_H
_geom_hbond_atom_site_label_A
_geom_hbond_site_symmetry_D
_geom_hbond_site_symmetry_H
_geom_hbond_site_symmetry_A
_geom_hbond_distance_DA
_geom_hbond_distance_DH
_geom_hbond_distance_HA
_geom_hbond_angle_DHA
_geom_hbond_publ_flag
O4 H4A O2 . . . 2.838(4) 0.946 1.900 171.1 no
O4 H4A O2 . 2_556 2_556 2.838(4) 0.946 1.900 171.1 no
O5 H5A O2 . . . 2.971(5) 0.963 2.051 159.2 no
O5 H5A O2 . 2_556 2_556 2.971(5) 0.963 2.051 159.2 no
N3 H3A O1 . . 3_666 3.036(4) 0.920 2.283 138.8 no
N3 H3A O2 . . 3_666 2.903(4) 0.920 2.039 156.0 no
N3 H3B O1 . . 4_465 2.798(4) 0.920 1.920 158.9 no

loop_
_geom_torsion_atom_site_label_1
_geom_torsion_atom_site_label_2
_geom_torsion_atom_site_label_3
_geom_torsion_atom_site_label_4
_geom_torsion
_geom_torsion_publ_flag
_geom_torsion_site_symmetry_1
_geom_torsion_site_symmetry_2
_geom_torsion_site_symmetry_3
_geom_torsion_site_symmetry_4
C5 O3 C8 C7 -0.2(3) no . . . .
C5 O3 C8 C9 -179.9(3) no . . . .
C8 O3 C5 C4 179.4(3) no . . . .
C8 O3 C5 C6 0.5(3) no . . . .
C12 N2 C15 C16 91.6(4) no . . . .
C15 N2 C12 C11 -12.0(5) no . . . .
C15 N2 C12 C13 167.3(3) no . . . .
C12 N2 C17 C18 97.1(3) no . . . .
C17 N2 C12 C11 161.2(3) no . . . .
C17 N2 C12 C13 -19.4(5) no . . . .
C15 N2 C17 C18 -89.2(4) no . . . .
C17 N2 C15 C16 -81.9(3) no . . . .
C19 N3 C23 C22 -58.9(4) no . . . .
C23 N3 C19 C20 58.3(4) no . . . .
O1 C1 C2 C3 -4.1(5) no . . . .
O1 C1 C2 C4 175.7(3) no . . . .
O2 C1 C2 C3 174.8(3) no . . . .
O2 C1 C2 C4 -5.4(5) no . . . .
C1 C2 C4 C5 -175.6(3) no . . . .
C3 C2 C4 C5 4.2(6) no . . . .
C2 C4 C5 O3 4.2(5) no . . . .
C2 C4 C5 C6 -177.1(3) no . . . .
O3 C5 C6 C7 -0.6(4) no . . . .
C4 C5 C6 C7 -179.4(3) no . . . .
C5 C6 C7 C8 0.5(4) no . . . .
C6 C7 C8 O3 -0.2(4) no . . . .
C6 C7 C8 C9 179.5(3) no . . . .
O3 C8 C9 C10 -9.2(4) no . . . .
O3 C8 C9 C14 170.8(3) no . . . .
C7 C8 C9 C10 171.1(3) no . . . .
C7 C8 C9 C14 -8.9(6) no . . . .
C8 C9 C10 C11 179.0(3) no . . . .
C8 C9 C14 C13 -178.5(3) no . . . .
C10 C9 C14 C13 1.5(5) no . . . .
C14 C9 C10 C11 -1.0(5) no . . . .
C9 C10 C11 C12 -1.2(5) no . . . .
C10 C11 C12 N2 -177.8(3) no . . . .
C10 C11 C12 C13 2.8(5) no . . . .
N2 C12 C13 C14 178.3(3) no . . . .
C11 C12 C13 C14 -2.3(5) no . . . .
C12 C13 C14 C9 0.2(5) no . . . .
N3 C19 C20 C21 -56.3(4) no . . . .
C19 C20 C21 C22 55.7(5) no . . . .
C20 C21 C22 C23 -55.2(5) no . . . .
C21 C22 C23 N3 56.4(4) no . . . .

loop_
_publcif_info_cif.paper_type
?
